data_4319079
loop_
_publ_author_name
'Sean A. Dalrymple'
'Masood Parvez'
'George K. H. Shimizu'

_publ_section_title
;
 Intra- and Intermolecular Second-Sphere Coordination Chemistry: Formation
 of Capsules, Half-Capsules, and Extended Structures with Hexaaquo- and
 Hexaamminemetal Ions
;
_journal_name_full 'Inorganic Chemistry'
_journal_page_first 6986
_journal_page_last 6996
_journal_paper_doi 10.1021/ic025627s
_journal_volume 41
_journal_year 2002
_chemical_formula_sum 'C12 H33 Al O18 S3'
_chemical_formula_weight 588.54
_chemical_name_systematic
; 
 ? 
;
_space_group_IT_number 148
_symmetry_cell_setting hexagonal
_symmetry_space_group_name_Hall '-R 3'
_symmetry_space_group_name_H-M 'R -3 :H'
_atom_sites_solution_hydrogens geom
_atom_sites_solution_primary direct
_atom_sites_solution_secondary difmap
_audit_creation_method SHELXL-97
_cell_angle_alpha 90.00
_cell_angle_beta 90.00
_cell_angle_gamma 120.00
_cell_formula_units_Z 6
_cell_length_a 13.9044(16)
_cell_length_b 13.904
_cell_length_c 23.799(4)
_cell_measurement_temperature 173(2)
_cell_volume 3984.6(8)
_computing_structure_refinement 'SHELXL-97 (Sheldrick, 1997)'
_computing_structure_solution 'SHELXS-97 (Sheldrick, 1990)'
_diffrn_ambient_temperature 173(2)
_diffrn_measured_fraction_theta_full 0.996
_diffrn_measured_fraction_theta_max 0.996
_diffrn_radiation_monochromator graphite
_diffrn_radiation_source 'fine-focus sealed tube'
_diffrn_radiation_type MoK\a
_diffrn_radiation_wavelength 0.71069
_diffrn_reflns_av_R_equivalents 0.0227
_diffrn_reflns_av_sigmaI/netI 0.0285
_diffrn_reflns_limit_h_max 14
_diffrn_reflns_limit_h_min -14
_diffrn_reflns_limit_k_max 16
_diffrn_reflns_limit_k_min 0
_diffrn_reflns_limit_l_max 28
_diffrn_reflns_limit_l_min 0
_diffrn_reflns_number 1725
_diffrn_reflns_theta_full 25.06
_diffrn_reflns_theta_max 25.06
_diffrn_reflns_theta_min 2.57
_exptl_absorpt_coefficient_mu 0.387
_exptl_absorpt_correction_T_max 0.9267
_exptl_absorpt_correction_T_min 0.8361
_exptl_crystal_density_diffrn 1.472
_exptl_crystal_density_method 'not measured'
_exptl_crystal_F_000 1860
_exptl_crystal_size_max 0.48
_exptl_crystal_size_mid 0.42
_exptl_crystal_size_min 0.20
_refine_diff_density_max 0.373
_refine_diff_density_min -0.353
_refine_diff_density_rms 0.056
_refine_ls_extinction_coef 0.00027(12)
_refine_ls_extinction_expression Fc^*^=kFc[1+0.001xFc^2^\l^3^/sin(2\q)]^-1/4^
_refine_ls_extinction_method SHELXL
_refine_ls_goodness_of_fit_ref 1.058
_refine_ls_hydrogen_treatment mixed
_refine_ls_matrix_type full
_refine_ls_number_parameters 122
_refine_ls_number_reflns 1579
_refine_ls_number_restraints 0
_refine_ls_restrained_S_all 1.058
_refine_ls_R_factor_all 0.0491
_refine_ls_R_factor_gt 0.0323
_refine_ls_shift/su_max 0.001
_refine_ls_shift/su_mean 0.000
_refine_ls_structure_factor_coef Fsqd
_refine_ls_weighting_details 'calc w=1/[\s^2^(Fo^2^)+(0.0447P)^2^+8.9065P] where P=(Fo^2^+2Fc^2^)/3'
_refine_ls_weighting_scheme calc
_refine_ls_wR_factor_gt 0.0857
_refine_ls_wR_factor_ref 0.0943
_reflns_number_gt 1263
_reflns_number_total 1579
_reflns_threshold_expression >2sigma(I)
_cod_data_source_file ic025627s_s1_3.cif
_cod_data_source_block {Al(H2O)6}[Al(H2O)6(L)2].6MeOH(3)
_cod_original_cell_volume 3984.7(8)
_cod_original_sg_symbol_H-M 'R -3'
_cod_database_code 4319079

loop_
_symmetry_equiv_pos_as_xyz
'x, y, z'
'-y, x-y, z'
'-x+y, -x, z'
'x+2/3, y+1/3, z+1/3'
'-y+2/3, x-y+1/3, z+1/3'
'-x+y+2/3, -x+1/3, z+1/3'
'x+1/3, y+2/3, z+2/3'
'-y+1/3, x-y+2/3, z+2/3'
'-x+y+1/3, -x+2/3, z+2/3'
'-x, -y, -z'
'y, -x+y, -z'
'x-y, x, -z'
'-x+2/3, -y+1/3, -z+1/3'
'y+2/3, -x+y+1/3, -z+1/3'
'x-y+2/3, x+1/3, -z+1/3'
'-x+1/3, -y+2/3, -z+2/3'
'y+1/3, -x+y+2/3, -z+2/3'
'x-y+1/3, x+2/3, -z+2/3'

loop_
_atom_site_label
_atom_site_type_symbol
_atom_site_fract_x
_atom_site_fract_y
_atom_site_fract_z
_atom_site_U_iso_or_equiv
_atom_site_adp_type
_atom_site_occupancy
_atom_site_symmetry_multiplicity
_atom_site_calc_flag
_atom_site_refinement_flags
_atom_site_disorder_assembly
_atom_site_disorder_group
Al1 Al 0.0000 0.0000 0.0000 0.0198(4) Uani 1 6 d S . .
Al2 Al 0.6667 0.3333 0.8333 0.0209(4) Uani 1 6 d S . .
S1 S 0.75777(5) 0.02823(5) 0.87447(2) 0.0240(2) Uani 1 1 d . . .
O1 O 0.84898(14) 0.12328(14) 0.90373(7) 0.0306(4) Uani 1 1 d . . .
O2 O 0.66003(13) 0.04036(14) 0.86799(8) 0.0326(4) Uani 1 1 d . . .
O3 O 0.73203(13) -0.07670(14) 0.90077(7) 0.0298(4) Uani 1 1 d . . .
O4 O -0.01460(15) -0.12003(14) 0.04339(7) 0.0258(4) Uani 1 1 d . . .
H4A H 0.039(3) -0.118(3) 0.0585(13) 0.048(4) Uiso 1 1 d . . .
H4B H -0.074(3) -0.164(3) 0.0608(13) 0.048(4) Uiso 1 1 d . . .
O5 O 0.79185(14) 0.41403(15) 0.87920(8) 0.0279(4) Uani 1 1 d . . .
H5A H 0.837(3) 0.477(3) 0.8740(13) 0.048(4) Uiso 1 1 d . . .
H5B H 0.812(3) 0.381(3) 0.9005(13) 0.048(4) Uiso 1 1 d . . .
O6S O 0.87241(19) 0.32188(18) 0.94169(9) 0.0458(5) Uani 1 1 d . . .
H6S H 0.865(3) 0.266(3) 0.9298(14) 0.048(4) Uiso 1 1 d . . .
C1 C 0.90647(19) 0.01253(19) 0.80524(9) 0.0224(5) Uani 1 1 d . . .
C2 C 1.01221(19) 0.10542(18) 0.80527(9) 0.0230(5) Uani 1 1 d . . .
H2 H 1.0207 0.1776 0.8053 0.028 Uiso 1 1 calc R . .
C3 C 0.80519(19) 0.0263(2) 0.80528(10) 0.0273(5) Uani 1 1 d . . .
H3A H 0.7448 -0.0356 0.7839 0.033 Uiso 1 1 calc R . .
H3B H 0.8234 0.0965 0.7860 0.033 Uiso 1 1 calc R . .
C4S C 0.8414(7) 0.3056(5) 0.99775(18) 0.149(3) Uani 1 1 d . . .
H4SA H 0.9038 0.3145 1.0207 0.224 Uiso 1 1 calc R . .
H4SB H 0.7780 0.2306 1.0028 0.224 Uiso 1 1 calc R . .
H4SC H 0.8204 0.3603 1.0093 0.224 Uiso 1 1 calc R . .

loop_
_atom_site_aniso_label
_atom_site_aniso_U_11
_atom_site_aniso_U_22
_atom_site_aniso_U_33
_atom_site_aniso_U_23
_atom_site_aniso_U_13
_atom_site_aniso_U_12
Al1 0.0199(5) 0.0199(5) 0.0196(8) 0.000 0.000 0.0099(3)
Al2 0.0176(5) 0.0176(5) 0.0274(9) 0.000 0.000 0.0088(3)
S1 0.0188(3) 0.0220(3) 0.0339(3) 0.0004(2) -0.0013(2) 0.0121(3)
O1 0.0267(9) 0.0267(9) 0.0405(10) -0.0050(7) -0.0059(8) 0.0150(8)
O2 0.0229(9) 0.0298(9) 0.0506(11) -0.0009(8) -0.0014(8) 0.0175(8)
O3 0.0250(9) 0.0266(9) 0.0400(10) 0.0060(7) 0.0016(7) 0.0145(7)
O4 0.0209(9) 0.0262(9) 0.0294(9) 0.0062(7) 0.0002(7) 0.0110(7)
O5 0.0236(9) 0.0201(9) 0.0370(10) 0.0009(7) -0.0057(7) 0.0087(7)
O6S 0.0658(14) 0.0415(12) 0.0419(12) -0.0050(9) -0.0151(10) 0.0357(12)
C1 0.0230(12) 0.0271(12) 0.0205(11) 0.0006(9) -0.0012(9) 0.0152(10)
C2 0.0254(12) 0.0201(12) 0.0241(12) 0.0026(9) 0.0007(9) 0.0119(10)
C3 0.0242(12) 0.0298(13) 0.0307(13) 0.0008(10) -0.0042(10) 0.0157(11)
C4S 0.317(10) 0.183(6) 0.041(2) 0.013(3) -0.001(4) 0.194(7)

loop_
_atom_type_symbol
_atom_type_description
_atom_type_scat_dispersion_real
_atom_type_scat_dispersion_imag
_atom_type_scat_source
C C 0.0033 0.0016 'International Tables Vol C Tables 4.2.6.8 and 6.1.1.4'
H H 0.0000 0.0000 'International Tables Vol C Tables 4.2.6.8 and 6.1.1.4'
O O 0.0106 0.0060 'International Tables Vol C Tables 4.2.6.8 and 6.1.1.4'
S S 0.1246 0.1234 'International Tables Vol C Tables 4.2.6.8 and 6.1.1.4'
Al Al 0.0645 0.0514 'International Tables Vol C Tables 4.2.6.8 and 6.1.1.4'

loop_
_geom_angle_atom_site_label_1
_geom_angle_atom_site_label_2
_geom_angle_atom_site_label_3
_geom_angle
_geom_angle_site_symmetry_1
_geom_angle_site_symmetry_3
_geom_angle_publ_flag
O4 Al1 O4 180.0(2) 2 11 ?
O4 Al1 O4 92.86(7) 2 3 ?
O4 Al1 O4 87.14(7) 11 3 ?
O4 Al1 O4 92.86(7) 2 . ?
O4 Al1 O4 87.14(7) 11 . ?
O4 Al1 O4 92.86(7) 3 . ?
O4 Al1 O4 87.14(7) 2 10 ?
O4 Al1 O4 92.86(7) 11 10 ?
O4 Al1 O4 87.14(7) 3 10 ?
O4 Al1 O4 180.00(13) . 10 ?
O4 Al1 O4 87.14(7) 2 12 ?
O4 Al1 O4 92.86(7) 11 12 ?
O4 Al1 O4 180.00(13) 3 12 ?
O4 Al1 O4 87.14(7) . 12 ?
O4 Al1 O4 92.86(7) 10 12 ?
O5 Al2 O5 90.39(8) . 18_546 ?
O5 Al2 O5 89.61(8) . 3_665 ?
O5 Al2 O5 179.997(1) 18_546 3_665 ?
O5 Al2 O5 89.61(8) . 2_655 ?
O5 Al2 O5 90.39(8) 18_546 2_655 ?
O5 Al2 O5 89.61(8) 3_665 2_655 ?
O5 Al2 O5 179.997(1) . 16_656 ?
O5 Al2 O5 89.61(8) 18_546 16_656 ?
O5 Al2 O5 90.39(8) 3_665 16_656 ?
O5 Al2 O5 90.39(8) 2_655 16_656 ?
O5 Al2 O5 90.39(8) . 17_556 ?
O5 Al2 O5 89.61(8) 18_546 17_556 ?
O5 Al2 O5 90.39(8) 3_665 17_556 ?
O5 Al2 O5 179.999(1) 2_655 17_556 ?
O5 Al2 O5 89.61(8) 16_656 17_556 ?
O3 S1 O2 112.60(10) . . ?
O3 S1 O1 111.45(10) . . ?
O2 S1 O1 112.38(10) . . ?
O3 S1 C3 106.82(11) . . ?
O2 S1 C3 106.13(11) . . ?
O1 S1 C3 107.00(11) . . ?
C2 C1 C2 119.5(2) . 2_645 ?
C2 C1 C3 120.1(2) . . ?
C2 C1 C3 120.4(2) 2_645 . ?
C1 C2 C1 120.5(2) . 3_765 ?
C1 C3 S1 112.21(16) . . ?

loop_
_geom_bond_atom_site_label_1
_geom_bond_atom_site_label_2
_geom_bond_distance
_geom_bond_site_symmetry_2
_geom_bond_publ_flag
Al1 O4 1.8852(17) 2 ?
Al1 O4 1.8852(17) 11 ?
Al1 O4 1.8852(17) 3 ?
Al1 O4 1.8852(17) . ?
Al1 O4 1.8852(17) 10 ?
Al1 O4 1.8852(17) 12 ?
Al2 O5 1.8781(17) . ?
Al2 O5 1.8781(17) 18_546 ?
Al2 O5 1.8781(17) 3_665 ?
Al2 O5 1.8781(17) 2_655 ?
Al2 O5 1.8781(17) 16_656 ?
Al2 O5 1.8782(17) 17_556 ?
S1 O3 1.4582(17) . ?
S1 O2 1.4589(17) . ?
S1 O1 1.4710(17) . ?
S1 C3 1.779(2) . ?
O6S C4S 1.386(5) . ?
C1 C2 1.390(3) . ?
C1 C2 1.395(3) 2_645 ?
C1 C3 1.513(3) . ?
C2 C1 1.395(3) 3_765 ?

loop_
_geom_hbond_atom_site_label_D
_geom_hbond_atom_site_label_H
_geom_hbond_atom_site_label_A
_geom_hbond_distance_DH
_geom_hbond_distance_HA
_geom_hbond_distance_DA
_geom_hbond_angle_DHA
_geom_hbond_site_symmetry_A
O4 H4A O1 0.81(3) 1.84(3) 2.644(2) 175(3) 10_656
O4 H4B O3 0.85(3) 1.79(3) 2.642(2) 172(3) 12_446
O5 H5A O2 0.79(3) 1.87(3) 2.649(2) 170(3) 2_655
O5 H5B O6S 0.82(3) 1.75(4) 2.558(3) 172(3) .
O6S H6S O1 0.78(3) 1.99(3) 2.766(3) 177(3) .

loop_
_geom_torsion_atom_site_label_1
_geom_torsion_atom_site_label_2
_geom_torsion_atom_site_label_3
_geom_torsion_atom_site_label_4
_geom_torsion
_geom_torsion_site_symmetry_1
_geom_torsion_site_symmetry_2
_geom_torsion_site_symmetry_3
_geom_torsion_site_symmetry_4
_geom_torsion_publ_flag
C2 C1 C2 C1 0.1(5) 2_645 . . 3_765 ?
C3 C1 C2 C1 180.00(15) . . . 3_765 ?
C2 C1 C3 S1 -91.7(2) . . . . ?
C2 C1 C3 S1 88.2(2) 2_645 . . . ?
O3 S1 C3 C1 -58.94(19) . . . . ?
O2 S1 C3 C1 -179.29(16) . . . . ?
O1 S1 C3 C1 60.52(19) . . . . ?
